data_1513331
loop_
_publ_author_name
'Moggach, Stephen A.'
'Allan, David R.'
'Parsons, Simon'
'Sawyer, Lindsay'
'Warren, John E.'

_publ_section_title
;
 The effect of pressure on the crystal structure of hexagonalL-cystine
;
_journal_coeditor_code XD5007
_journal_issue 5
_journal_name_full 'Journal of Synchrotron Radiation'
_journal_page_first 598
_journal_page_last 607
_journal_paper_doi 10.1107/S0909049505019850
_journal_volume 12
_journal_year 2005
_chemical_formula_moiety 'C6 H12 N2 O4 S2'
_chemical_formula_sum 'C6 H12 N2 O4 S2'
_chemical_formula_weight 240.30
_chemical_name_common L-cystine
_chemical_name_systematic 'L-(-)-3,3'-Dithiobis(2-aminopropanoic acid)'
_space_group_IT_number 178
_symmetry_cell_setting hexagonal
_symmetry_space_group_name_Hall 'P 61 2 (0 0 5)'
_symmetry_space_group_name_H-M 'P 61 2 2'
_atom_sites_solution_hydrogens geom
_atom_sites_solution_primary direct
_audit_creation_method CRYSTALS_ver_12.80
_cell_angle_alpha 90
_cell_angle_beta 90
_cell_angle_gamma 120
_cell_formula_units_Z 6
_cell_length_a 5.31410(10)
_cell_length_b 5.31410(10)
_cell_length_c 54.291(3)
_cell_measurement_reflns_used 3365
_cell_measurement_temperature 293
_cell_measurement_theta_max 53
_cell_measurement_theta_min 9
_cell_volume 1327.75(8)
_computing_cell_refinement 'SAINT (Siemens ,1995)'
_computing_data_collection 'SMART (Siemens, 1993)'
_computing_data_reduction 'SAINT (Siemens ,1995)'
_computing_molecular_graphics 'CAMERON (Watkin et al., 1996)'
_computing_publication_material 'CRYSTALS (Betteridge et al., 2003)'
_computing_structure_refinement 'CRYSTALS (Betteridge et al., 2003)'
_computing_structure_solution 'USER DEFINED STRUCTURE SOLUTION'
_diffrn_ambient_temperature 293
_diffrn_measured_fraction_theta_full 0.455
_diffrn_measured_fraction_theta_max 0.422
_diffrn_measurement_device_type 'Bruker APEX-II'
_diffrn_measurement_method \w
_diffrn_radiation_monochromator 'Silicon (111)'
_diffrn_radiation_type Synchrotron
_diffrn_radiation_wavelength 0.6774
_diffrn_reflns_av_R_equivalents 0.053
_diffrn_reflns_limit_h_max 6
_diffrn_reflns_limit_h_min -7
_diffrn_reflns_limit_k_max 6
_diffrn_reflns_limit_k_min -7
_diffrn_reflns_limit_l_max 28
_diffrn_reflns_limit_l_min -28
_diffrn_reflns_number 4229
_diffrn_reflns_theta_full 25.309
_diffrn_reflns_theta_max 28.121
_diffrn_reflns_theta_min 4.492
_diffrn_standards_number 0
_exptl_absorpt_coefficient_mu 0.592
_exptl_absorpt_correction_T_max 0.94
_exptl_absorpt_correction_T_min 0.64
_exptl_absorpt_correction_type multi-scan
_exptl_absorpt_process_details 'SADABS (Siemens, 1996)'
_exptl_crystal_colour colourless
_exptl_crystal_density_diffrn 1.803
_exptl_crystal_description 'hexagonal block'
_exptl_crystal_F_000 756
_exptl_crystal_size_max 0.20
_exptl_crystal_size_mid 0.20
_exptl_crystal_size_min 0.10
_refine_diff_density_max 0.27
_refine_diff_density_min -0.21
_refine_ls_extinction_method None
_refine_ls_goodness_of_fit_ref 1.0538
_refine_ls_hydrogen_treatment noref
_refine_ls_matrix_type full
_refine_ls_number_parameters 64
_refine_ls_number_reflns 458
_refine_ls_number_restraints 67
_refine_ls_R_factor_all 0.0519
_refine_ls_R_factor_gt 0.0483
_refine_ls_shift/su_max 0.000120
_refine_ls_structure_factor_coef Fsqd
_refine_ls_weighting_details
;
 w=1/[\s^2^(F^2^) + 0.03 + 3.33P]
where P=(max(Fo^2^,0) + 2Fc^2^)/3
;
_refine_ls_weighting_scheme calc
_refine_ls_wR_factor_all 0.1122
_refine_ls_wR_factor_gt 0.1097
_refine_ls_wR_factor_ref 0.1122
_reflns_number_gt 438
_reflns_number_total 492
_reflns_threshold_expression I>2.00u(I)
_cod_data_source_file xd5007sup1.cif
_cod_data_source_block cystin23
_cod_database_code 1513331

loop_
_symmetry_equiv_pos_as_xyz
x,y,z
x-y,x,z+1/6
-y,x-y,z+1/3
-x,-y,z+1/2
-x+y,-x,z+2/3
y,-x+y,z+5/6
x-y,-y,-z
-y,-x,-z+5/6
-x,-x+y,-z+2/3
-x+y,y,-z+1/2
y,x,-z+1/3
x,x-y,-z+1/6

loop_
_atom_site_label
_atom_site_fract_x
_atom_site_fract_y
_atom_site_fract_z
_atom_site_U_iso_or_equiv
_atom_site_adp_type
_atom_site_occupancy
_atom_site_type_symbol
S1 0.0379(2) 0.8292(2) 0.08036(6) 0.0316 Uani 1.0000 S
O1 0.0899(5) 1.2288(4) 0.02371(12) 0.0218 Uani 1.0000 O
C3 -0.1619(4) 1.0333(4) 0.02859(10) 0.0256 Uani 1.0000 C
O2 -0.3791(5) 1.0675(5) 0.03148(11) 0.0331 Uani 1.0000 O
C2 -0.2098(4) 0.7269(3) 0.03295(7) 0.0247 Uani 1.0000 C
C1 -0.2695(6) 0.6317(6) 0.05979(6) 0.0291 Uani 1.0000 C
N1 0.0390(6) 0.7081(5) 0.02292(10) 0.0255 Uani 1.0000 N
H2 -0.4323 0.6592 0.0657 0.0330 Uiso 1.0000 H
H1 -0.3298 0.4210 0.0606 0.0330 Uiso 1.0000 H
H3 -0.3855 0.5889 0.0233 0.0285 Uiso 1.0000 H
H6 0.0676 0.7658 0.0071 0.0295 Uiso 1.0000 H
H5 0.1997 0.8237 0.0317 0.0295 Uiso 1.0000 H
H4 0.0011 0.5232 0.0238 0.0295 Uiso 1.0000 H

loop_
_atom_site_aniso_label
_atom_site_aniso_U_11
_atom_site_aniso_U_22
_atom_site_aniso_U_33
_atom_site_aniso_U_12
_atom_site_aniso_U_13
_atom_site_aniso_U_23
S1 0.0322(6) 0.0292(6) 0.041(3) 0.0209(5) -0.0013(9) -0.0005(8)
O1 0.0224(14) 0.0147(12) 0.028(9) 0.0086(11) 0.007(2) 0.0037(17)
C3 0.0187(16) 0.0163(16) 0.043(10) 0.0099(13) 0.001(3) -0.001(3)
O2 0.0225(14) 0.0244(15) 0.058(10) 0.0157(12) 0.000(2) 0.001(2)
C2 0.0157(16) 0.0127(14) 0.043(4) 0.0049(13) 0.002(2) 0.001(2)
C1 0.0240(19) 0.0153(17) 0.043(4) 0.0063(15) 0.0057(19) 0.002(2)
N1 0.0183(16) 0.0112(14) 0.044(7) 0.0054(13) 0.003(2) -0.001(2)

loop_
_atom_type_symbol
_atom_type_scat_dispersion_real
_atom_type_scat_dispersion_imag
_atom_type_scat_source
C 0.0033 0.0016 'International Tables Vol C 4.2.6.8 and 6.1.1.4'
H 0.0000 0.0000 'International Tables Vol C 4.2.6.8 and 6.1.1.4'
N 0.0061 0.0033 'International Tables Vol C 4.2.6.8 and 6.1.1.4'
O 0.0106 0.0060 'International Tables Vol C 4.2.6.8 and 6.1.1.4'
S 0.1246 0.1234 'International Tables Vol C 4.2.6.8 and 6.1.1.4'

loop_
_geom_angle_atom_site_label_1
_geom_angle_atom_site_label_2
_geom_angle_atom_site_label_3
_geom_angle_site_symmetry_1
_geom_angle
_geom_angle_publ_flag
S1 S1 C1 12_575 102.90(16) yes
O1 C3 O2 . 125.73(5) yes
O1 C3 C2 . 117.19(5) yes
O2 C3 C2 . 116.98(5) yes
C3 C2 C1 . 113.36(5) yes
C3 C2 N1 . 109.56(5) yes
C1 C2 N1 . 112.03(5) yes
C3 C2 H3 . 107.2 no
C1 C2 H3 . 107.2 no
N1 C2 H3 . 107.2 no
C2 C1 S1 . 114.7(2) yes
C2 C1 H2 . 108.1 no
S1 C1 H2 . 108.1 no
C2 C1 H1 . 108.1 no
S1 C1 H1 . 108.1 no
H2 C1 H1 . 109.5 no
C2 N1 H6 . 109.5 no
C2 N1 H5 . 109.5 no
H6 N1 H5 . 109.5 no
C2 N1 H4 . 109.5 no
H6 N1 H4 . 109.5 no
H5 N1 H4 . 109.5 no

loop_
_geom_bond_atom_site_label_1
_geom_bond_atom_site_label_2
_geom_bond_site_symmetry_2
_geom_bond_distance
_geom_bond_publ_flag
S1 S1 12_575 2.043(2) yes
S1 C1 . 1.8177(7) yes
O1 C3 . 1.2446(9) yes
C3 O2 . 1.2651(9) yes
C3 C2 . 1.5359(8) yes
C2 C1 . 1.5226(9) yes
C2 N1 . 1.4791(9) yes
C2 H3 . 1.000 no
C1 H2 . 1.000 no
C1 H1 . 1.000 no
N1 H6 . 0.900 no
N1 H5 . 0.900 no
N1 H4 . 0.900 no

loop_
_geom_hbond_atom_site_label_D
_geom_hbond_atom_site_label_H
_geom_hbond_atom_site_label_A
_geom_hbond_site_symmetry_A
_geom_hbond_distance_DH
_geom_hbond_distance_HA
_geom_hbond_distance_DA
_geom_hbond_angle_DHA
_geom_hbond_publ_flag
N1 H6 O1 7_675 0.900 2.007 2.780 143.1 yes
N1 H5 O2 1_655 0.900 1.946 2.742 146.5 yes
N1 H4 O1 1_545 0.900 1.846 2.693 155.8 yes
